data_7718764
loop_
_publ_author_name
'Pospelov, Evgeny V.'
'Sinyushin, Kirill I.'
'Golovanov, Ivan S.'
'Lesnikov, Vladislav K.'
'Frolov, Kirill V.'
'Nelyubina, Yulia V.'
'Sukhorukov, Alexey Yu'

_publ_section_title
;
 Transition metal(IV) complexes of nitro-substituted
 2,4,9-triazaadamantane-based tris-hydroxylamines: evidence for nitrogen
 &#x3b1;-effect on stabilization of higher oxidation states.
;
_journal_issue 24
_journal_name_full 'Dalton transactions (Cambridge, England : 2003)'
_journal_page_first 9530
_journal_page_last 9541
_journal_paper_doi 10.1039/d5dt00812c
_journal_volume 54
_journal_year 2025
_chemical_formula_moiety 'C19 H32 B K N4 O8'
_chemical_formula_sum 'C19 H32 B K N4 O8'
_chemical_formula_weight 494.39
_space_group_crystal_system monoclinic
_space_group_IT_number 14
_space_group_name_Hall '-P 2yn'
_space_group_name_H-M_alt 'P 1 21/n 1'
_atom_sites_solution_hydrogens mixed
_atom_sites_solution_primary dual
_audit_creation_date 2022-03-26
_audit_creation_method
;
Olex2 1.3
(compiled 2020.11.12 svn.r5f609507 for OlexSys, GUI svn.r6408)
;
_audit_update_record
;
2022-03-26 deposited with the CCDC.	2025-05-20 downloaded from the CCDC.
;
_cell_angle_alpha 90
_cell_angle_beta 97.970(2)
_cell_angle_gamma 90
_cell_formula_units_Z 4
_cell_length_a 8.9221(3)
_cell_length_b 12.6921(4)
_cell_length_c 23.3835(6)
_cell_measurement_reflns_used 4231
_cell_measurement_temperature 296.15
_cell_measurement_theta_max 29.62
_cell_measurement_theta_min 2.38
_cell_volume 2622.37(14)
_computing_molecular_graphics 'Olex2 1.3 (Dolomanov et al., 2009)'
_computing_publication_material 'Olex2 1.3 (Dolomanov et al., 2009)'
_computing_structure_refinement 'XL  (Sheldrick, 2008)'
_computing_structure_solution 'SHELXT 2014/4 (Sheldrick, 2014)'
_diffrn_ambient_temperature 296.15
_diffrn_measured_fraction_theta_full 0.999
_diffrn_measured_fraction_theta_max 0.999
_diffrn_measurement_device_type 'Bruker APEX-II CCD'
_diffrn_measurement_method '\f and \w scans'
_diffrn_radiation_monochromator graphite
_diffrn_radiation_type MoK\a
_diffrn_radiation_wavelength 0.71073
_diffrn_reflns_av_R_equivalents 0.0884
_diffrn_reflns_av_unetI/netI 0.0680
_diffrn_reflns_Laue_measured_fraction_full 0.999
_diffrn_reflns_Laue_measured_fraction_max 0.999
_diffrn_reflns_limit_h_max 11
_diffrn_reflns_limit_h_min -11
_diffrn_reflns_limit_k_max 13
_diffrn_reflns_limit_k_min -16
_diffrn_reflns_limit_l_max 29
_diffrn_reflns_limit_l_min -29
_diffrn_reflns_number 29325
_diffrn_reflns_point_group_measured_fraction_full 0.999
_diffrn_reflns_point_group_measured_fraction_max 0.999
_diffrn_reflns_theta_full 25.242
_diffrn_reflns_theta_max 26.999
_diffrn_reflns_theta_min 2.350
_diffrn_source_current 1.4
_diffrn_source_power 0.07
_diffrn_source_voltage 50.0
_diffrn_standards_number 0
_exptl_absorpt_coefficient_mu 0.249
_exptl_absorpt_correction_T_max 0.4330
_exptl_absorpt_correction_T_min 0.3310
_exptl_absorpt_correction_type multi-scan
_exptl_absorpt_process_details
;
SADABS-2016/2 (Bruker,2016/2) was used for absorption correction.
wR2(int) was 0.1311 before and 0.0711 after correction.
The Ratio of minimum to maximum transmission is 0.7644.
The \l/2 correction factor is Not present.
;
_exptl_crystal_colour colourless
_exptl_crystal_colour_primary colourless
_exptl_crystal_density_diffrn 1.252
_exptl_crystal_description prism
_exptl_crystal_F_000 1048
_exptl_crystal_size_max 0.25
_exptl_crystal_size_mid 0.2
_exptl_crystal_size_min 0.15
_refine_diff_density_max 0.607
_refine_diff_density_min -0.362
_refine_diff_density_rms 0.067
_refine_ls_extinction_method none
_refine_ls_goodness_of_fit_ref 1.017
_refine_ls_hydrogen_treatment mixed
_refine_ls_matrix_type full
_refine_ls_number_parameters 324
_refine_ls_number_reflns 5723
_refine_ls_number_restraints 18
_refine_ls_restrained_S_all 1.031
_refine_ls_R_factor_all 0.0800
_refine_ls_R_factor_gt 0.0523
_refine_ls_shift/su_max 0.000
_refine_ls_shift/su_mean 0.000
_refine_ls_structure_factor_coef Fsqd
_refine_ls_weighting_details 'w=1/[\s^2^(Fo^2^)+(0.0555P)^2^+1.8358P] where P=(Fo^2^+2Fc^2^)/3'
_refine_ls_weighting_scheme calc
_refine_ls_wR_factor_gt 0.1230
_refine_ls_wR_factor_ref 0.1417
_reflns_Friedel_coverage 0.000
_reflns_number_gt 4014
_reflns_number_total 5723
_reflns_threshold_expression 'I > 2\s(I)'
_cod_data_source_file d5dt00812c2.cif
_cod_data_source_block PJ388
_cod_depositor_comments 'Adding full bibliography for 7718760--7718765.cif.'
_cod_database_code 7718764
_shelxl_version_number 2014/6
_shelx_space_group_comment
;
The symmetry employed for this shelxl refinement is uniquely defined
by the following loop, which should always be used as a source of
symmetry information in preference to the above space-group names.
They are only intended as comments.
;
_shelx_estimated_absorpt_t_max 0.964
_shelx_estimated_absorpt_t_min 0.940
_olex2_refinement_description
;
1. Fixed Uiso
 At 1.2 times of:
  All C(H) groups, All C(H,H) groups, All O(H) groups
 At 1.5 times of:
  All C(H,H,H) groups
2. Restrained distances
 O3S-C3S \\sim O3S-C3S'
 with sigma of 0.02
 O2S-C2S' \\sim O2S-C2S
 with sigma of 0.02
 O2S'-C2S' \\sim O2S-C2S
 with sigma of 0.02
 O3S'-C3S' \\sim O3S-C3S
 with sigma of 0.02
3. Uiso/Uaniso restraints and constraints
Uanis(O3S') \\sim Ueq: with sigma of 0.005 and sigma for terminal atoms of 0.01
Uanis(C2S) \\sim Ueq: with sigma of 0.001 and sigma for terminal atoms of 0.002
Uanis(O2S) = Uanis(O2S')
Uanis(C2S') = Uanis(C2S)
Uanis(C3S) = Uanis(C3S')
Uanis(O3S') = Uanis(O3S)
4. Others
 Sof(O3S')=Sof(C3S')=Sof(H3SD)=Sof(H3SE)=Sof(H3SF)=1-FVAR(1)
 Sof(O3S)=Sof(C3S)=Sof(H3SA)=Sof(H3SB)=Sof(H3SC)=FVAR(1)
 Sof(O2S')=Sof(C2S')=Sof(H2SA)=Sof(H2SB)=Sof(H2SC)=1-FVAR(2)
 Sof(O2S)=Sof(C2S)=Sof(H2SD)=Sof(H2SE)=Sof(H2SF)=FVAR(2)
5.a Riding coordinates:
 O2S(H2S'), O3S(H3S)
5.b Secondary CH2 refined with riding coordinates:
 C2(H2A,H2B), C5(H5A,H5B), C8(H8A,H8B)
5.c Aromatic/amide H refined with riding coordinates:
 C12(H12), C13(H13), C14(H14), C15(H15), C16(H16)
5.d Idealised Me refined as rotating group:
 C4(H4A,H4B,H4C), C7(H7A,H7B,H7C), C10(H10A,H10B,H10C), C2S'(H2SA,H2SB,H2SC),
 C2S(H2SD,H2SE,H2SF), C3S(H3SA,H3SB,H3SC), C3S'(H3SD,H3SE,H3SF), C1S(H1SA,H1SB,
 H1SC)
;
_smtbx_masks_void_probe_radius 1.2
_smtbx_masks_void_truncation_radius 1.2
_olex2_submission_special_instructions 'No special instructions were received'

loop_
_space_group_symop_operation_xyz
'x, y, z'
'-x+1/2, y+1/2, -z+1/2'
'-x, -y, -z'
'x-1/2, -y-1/2, z-1/2'

loop_
_atom_site_label
_atom_site_type_symbol
_atom_site_fract_x
_atom_site_fract_y
_atom_site_fract_z
_atom_site_U_iso_or_equiv
_atom_site_adp_type
_atom_site_occupancy
_atom_site_site_symmetry_order
_atom_site_calc_flag
_atom_site_refinement_flags_posn
_atom_site_refinement_flags_adp
_atom_site_refinement_flags_occupancy
_atom_site_disorder_assembly
_atom_site_disorder_group
K1 K 0.06835(6) 0.20915(4) 0.71628(2) 0.02010(14) Uani 1 1 d . . . . .
O1 O 0.32994(19) 0.29451(13) 0.74778(7) 0.0174(4) Uani 1 1 d . . . . .
O2 O 0.60240(19) 0.31541(13) 0.75304(7) 0.0171(4) Uani 1 1 d . . . . .
O3 O 0.45175(19) 0.45205(13) 0.78952(7) 0.0173(4) Uani 1 1 d . . . . .
O4 O 0.2677(2) 0.50726(15) 0.51765(8) 0.0323(5) Uani 1 1 d . . . . .
O5 O 0.4616(2) 0.60824(17) 0.53895(9) 0.0377(5) Uani 1 1 d . . . . .
N1 N 0.3058(2) 0.34377(16) 0.69084(8) 0.0168(4) Uani 1 1 d . . . . .
N2 N 0.5815(2) 0.36482(16) 0.69630(8) 0.0167(4) Uani 1 1 d . . . . .
N3 N 0.4301(2) 0.50453(15) 0.73335(8) 0.0155(4) Uani 1 1 d . . . . .
N4 N 0.3766(3) 0.53921(18) 0.55062(9) 0.0233(5) Uani 1 1 d . . . . .
C1 C 0.4027(3) 0.48881(19) 0.61055(10) 0.0187(5) Uani 1 1 d . . . . .
C2 C 0.4187(3) 0.3708(2) 0.60326(10) 0.0205(5) Uani 1 1 d . . . . .
H2A H 0.5048 0.3557 0.5834 0.025 Uiso 1 1 calc R U . . .
H2B H 0.3286 0.3426 0.5804 0.025 Uiso 1 1 calc R U . . .
C3 C 0.4415(3) 0.31972(19) 0.66310(10) 0.0170(5) Uani 1 1 d . . . . .
C4 C 0.4595(3) 0.2012(2) 0.65741(11) 0.0224(6) Uani 1 1 d . . . . .
H4A H 0.5395 0.1867 0.6350 0.034 Uiso 1 1 calc R U . . .
H4B H 0.3667 0.1715 0.6385 0.034 Uiso 1 1 calc R U . . .
H4C H 0.4837 0.1706 0.6951 0.034 Uiso 1 1 calc R U . . .
C5 C 0.5445(3) 0.5331(2) 0.64573(10) 0.0190(5) Uani 1 1 d . . . . .
H5A H 0.5346 0.6087 0.6500 0.023 Uiso 1 1 calc R U . . .
H5B H 0.6317 0.5195 0.6262 0.023 Uiso 1 1 calc R U . . .
C6 C 0.5657(3) 0.48001(19) 0.70537(10) 0.0164(5) Uani 1 1 d . . . . .
C7 C 0.7065(3) 0.5227(2) 0.74158(11) 0.0206(5) Uani 1 1 d . . . . .
H7A H 0.7036 0.5983 0.7411 0.031 Uiso 1 1 calc R U . . .
H7B H 0.7945 0.4988 0.7260 0.031 Uiso 1 1 calc R U . . .
H7C H 0.7104 0.4981 0.7806 0.031 Uiso 1 1 calc R U . . .
C8 C 0.2660(3) 0.5116(2) 0.64063(10) 0.0187(5) Uani 1 1 d . . . . .
H8A H 0.1752 0.4839 0.6180 0.022 Uiso 1 1 calc R U . . .
H8B H 0.2539 0.5870 0.6448 0.022 Uiso 1 1 calc R U . . .
C9 C 0.2909(3) 0.45899(19) 0.70022(10) 0.0164(5) Uani 1 1 d . . . . .
C10 C 0.1548(3) 0.4814(2) 0.73096(11) 0.0219(6) Uani 1 1 d . . . . .
H10A H 0.0654 0.4525 0.7089 0.033 Uiso 1 1 calc R U . . .
H10B H 0.1430 0.5561 0.7347 0.033 Uiso 1 1 calc R U . . .
H10C H 0.1701 0.4496 0.7686 0.033 Uiso 1 1 calc R U . . .
C11 C 0.4844(3) 0.28061(19) 0.84497(11) 0.0184(5) Uani 1 1 d . . . . .
C12 C 0.3802(3) 0.3026(2) 0.88293(11) 0.0210(5) Uani 1 1 d . . . . .
H12 H 0.3046 0.3520 0.8722 0.025 Uiso 1 1 calc R U . . .
C13 C 0.3862(3) 0.2531(2) 0.93602(11) 0.0250(6) Uani 1 1 d . . . . .
H13 H 0.3147 0.2688 0.9602 0.030 Uiso 1 1 calc R U . . .
C14 C 0.4996(3) 0.1798(2) 0.95299(11) 0.0262(6) Uani 1 1 d . . . . .
H14 H 0.5043 0.1461 0.9885 0.031 Uiso 1 1 calc R U . . .
C15 C 0.6048(3) 0.1576(2) 0.91683(11) 0.0274(6) Uani 1 1 d . . . . .
H15 H 0.6819 0.1097 0.9283 0.033 Uiso 1 1 calc R U . . .
C16 C 0.5962(3) 0.2068(2) 0.86312(11) 0.0229(6) Uani 1 1 d . . . . .
H16 H 0.6669 0.1898 0.8389 0.027 Uiso 1 1 calc R U . . .
B1 B 0.4684(3) 0.3366(2) 0.78297(12) 0.0175(6) Uani 1 1 d . . . . .
O2S' O 0.447(4) 0.579(3) 0.8810(10) 0.0384(13) Uani 0.179(6) 1 d D . P A 1
C2S' C 0.390(3) 0.5611(18) 0.9367(7) 0.0607(14) Uani 0.179(6) 1 d D . P A 1
H2SA H 0.4354 0.4982 0.9543 0.091 Uiso 0.179(6) 1 calc R U P A 1
H2SB H 0.2825 0.5533 0.9301 0.091 Uiso 0.179(6) 1 calc R U P A 1
H2SC H 0.4168 0.6201 0.9618 0.091 Uiso 0.179(6) 1 calc R U P A 1
O2S O 0.4068(6) 0.5848(6) 0.87712(19) 0.0384(13) Uani 0.821(6) 1 d D . P A 2
H2S' H 0.4221 0.5274 0.8544 0.046 Uiso 1 1 d R U . . .
C2S C 0.5330(6) 0.5656(4) 0.9245(2) 0.0607(14) Uani 0.821(6) 1 d D U P A 2
H2SD H 0.6278 0.5726 0.9098 0.091 Uiso 0.821(6) 1 calc R U P A 2
H2SE H 0.5245 0.4957 0.9394 0.091 Uiso 0.821(6) 1 calc R U P A 2
H2SF H 0.5281 0.6160 0.9547 0.091 Uiso 0.821(6) 1 calc R U P A 2
O3S O 0.8442(11) 0.2992(5) 0.65308(16) 0.0317(12) Uani 0.821(15) 1 d D . P B 1
H3S H 0.7511 0.3197 0.6654 0.038 Uiso 1 1 d R U . . .
C3S C 0.8600(6) 0.3376(6) 0.59716(18) 0.0317(13) Uani 0.821(15) 1 d D . P B 1
H3SA H 0.9516 0.3104 0.5856 0.047 Uiso 0.821(15) 1 calc R U P B 1
H3SB H 0.8641 0.4132 0.5980 0.047 Uiso 0.821(15) 1 calc R U P B 1
H3SC H 0.7750 0.3152 0.5702 0.047 Uiso 0.821(15) 1 calc R U P B 1
O3S' O 0.851(6) 0.321(3) 0.6516(8) 0.0317(12) Uani 0.179(15) 1 d D U P B 2
C3S' C 0.825(3) 0.293(2) 0.5908(6) 0.0317(13) Uani 0.179(15) 1 d D . P B 2
H3SD H 0.9175 0.2681 0.5791 0.047 Uiso 0.179(15) 1 calc R U P B 2
H3SE H 0.7904 0.3540 0.5683 0.047 Uiso 0.179(15) 1 calc R U P B 2
H3SF H 0.7495 0.2388 0.5847 0.047 Uiso 0.179(15) 1 calc R U P B 2
O1S O 0.9064(2) 0.29268(16) 0.79489(8) 0.0260(4) Uani 1 1 d . . . . .
H1S H 0.820(4) 0.302(3) 0.7849(14) 0.036(10) Uiso 1 1 d . . . . .
C1S C 0.9389(3) 0.3487(3) 0.84779(13) 0.0352(7) Uani 1 1 d . . . . .
H1SA H 1.0220 0.3156 0.8716 0.053 Uiso 1 1 calc R U . . .
H1SB H 0.8514 0.3483 0.8675 0.053 Uiso 1 1 calc R U . . .
H1SC H 0.9653 0.4201 0.8400 0.053 Uiso 1 1 calc R U . . .

loop_
_atom_site_aniso_label
_atom_site_aniso_U_11
_atom_site_aniso_U_22
_atom_site_aniso_U_33
_atom_site_aniso_U_23
_atom_site_aniso_U_13
_atom_site_aniso_U_12
K1 0.0159(3) 0.0202(3) 0.0238(3) 0.0034(2) 0.0014(2) -0.0003(2)
O1 0.0160(9) 0.0190(9) 0.0169(8) 0.0026(7) 0.0012(7) 0.0002(7)
O2 0.0156(9) 0.0203(9) 0.0155(8) 0.0032(7) 0.0022(7) 0.0017(7)
O3 0.0182(9) 0.0191(9) 0.0147(8) 0.0014(7) 0.0027(7) 0.0008(7)
O4 0.0388(12) 0.0323(11) 0.0222(9) 0.0016(8) -0.0088(9) 0.0000(9)
O5 0.0356(12) 0.0463(13) 0.0307(11) 0.0174(10) 0.0031(9) -0.0089(10)
N1 0.0184(11) 0.0175(10) 0.0147(9) 0.0022(8) 0.0027(8) 0.0004(8)
N2 0.0176(11) 0.0183(10) 0.0144(9) 0.0011(8) 0.0027(8) 0.0010(8)
N3 0.0137(10) 0.0190(10) 0.0141(9) 0.0017(8) 0.0029(8) 0.0004(8)
N4 0.0251(12) 0.0256(12) 0.0191(11) 0.0025(9) 0.0032(10) 0.0062(10)
C1 0.0198(13) 0.0210(13) 0.0152(11) 0.0030(10) 0.0019(10) 0.0029(10)
C2 0.0226(14) 0.0213(13) 0.0172(12) -0.0016(10) 0.0006(10) 0.0037(11)
C3 0.0150(12) 0.0192(12) 0.0165(11) -0.0006(9) 0.0016(10) 0.0004(10)
C4 0.0235(14) 0.0208(13) 0.0232(13) -0.0006(11) 0.0042(11) 0.0013(11)
C5 0.0168(13) 0.0209(13) 0.0203(12) 0.0016(10) 0.0058(10) 0.0005(10)
C6 0.0121(12) 0.0176(12) 0.0196(12) 0.0008(10) 0.0030(10) 0.0005(9)
C7 0.0148(13) 0.0222(13) 0.0247(13) 0.0027(11) 0.0021(10) -0.0018(10)
C8 0.0166(13) 0.0195(12) 0.0200(12) 0.0022(10) 0.0025(10) 0.0020(10)
C9 0.0139(12) 0.0168(12) 0.0185(12) 0.0005(9) 0.0021(10) 0.0001(9)
C10 0.0180(13) 0.0243(13) 0.0238(13) -0.0001(11) 0.0040(11) 0.0020(10)
C11 0.0174(13) 0.0182(12) 0.0195(12) -0.0015(10) 0.0024(10) -0.0041(10)
C12 0.0213(14) 0.0231(13) 0.0191(12) -0.0016(10) 0.0044(10) -0.0003(11)
C13 0.0266(14) 0.0290(14) 0.0211(13) -0.0025(11) 0.0095(11) -0.0051(12)
C14 0.0320(16) 0.0299(15) 0.0170(12) 0.0020(11) 0.0047(11) -0.0036(12)
C15 0.0276(15) 0.0311(15) 0.0236(13) 0.0066(12) 0.0040(12) 0.0066(12)
C16 0.0227(14) 0.0269(14) 0.0205(12) 0.0019(11) 0.0077(11) 0.0039(11)
B1 0.0153(14) 0.0193(14) 0.0186(13) -0.0004(11) 0.0042(11) -0.0001(11)
O2S' 0.064(4) 0.0271(15) 0.0237(13) -0.0058(10) 0.004(2) 0.006(3)
C2S' 0.074(2) 0.0545(19) 0.0498(18) 0.0007(15) -0.0047(16) -0.0047(16)
O2S 0.064(4) 0.0271(15) 0.0237(13) -0.0058(10) 0.004(2) 0.006(3)
C2S 0.074(2) 0.0545(19) 0.0498(18) 0.0007(15) -0.0047(16) -0.0047(16)
O3S 0.0254(14) 0.049(3) 0.0231(10) 0.0127(13) 0.0106(9) 0.017(3)
C3S 0.035(3) 0.039(3) 0.0242(17) 0.006(2) 0.0121(17) 0.007(2)
O3S' 0.0254(14) 0.049(3) 0.0231(10) 0.0127(13) 0.0106(9) 0.017(3)
C3S' 0.035(3) 0.039(3) 0.0242(17) 0.006(2) 0.0121(17) 0.007(2)
O1S 0.0163(10) 0.0331(11) 0.0284(10) 0.0001(8) 0.0023(8) 0.0043(9)
C1S 0.0252(16) 0.0474(19) 0.0324(16) -0.0016(14) 0.0020(13) -0.0015(14)

loop_
_atom_type_symbol
_atom_type_description
_atom_type_scat_dispersion_real
_atom_type_scat_dispersion_imag
_atom_type_scat_source
C C 0.0033 0.0016 'International Tables Vol C Tables 4.2.6.8 and 6.1.1.4'
H H 0.0000 0.0000 'International Tables Vol C Tables 4.2.6.8 and 6.1.1.4'
B B 0.0013 0.0007 'International Tables Vol C Tables 4.2.6.8 and 6.1.1.4'
K K 0.2009 0.2494 'International Tables Vol C Tables 4.2.6.8 and 6.1.1.4'
N N 0.0061 0.0033 'International Tables Vol C Tables 4.2.6.8 and 6.1.1.4'
O O 0.0106 0.0060 'International Tables Vol C Tables 4.2.6.8 and 6.1.1.4'

loop_
_geom_angle_atom_site_label_1
_geom_angle_atom_site_label_2
_geom_angle_atom_site_label_3
_geom_angle
_geom_angle_site_symmetry_1
_geom_angle_site_symmetry_3
_geom_angle_publ_flag
O1 K1 O3 118.17(5) . 2_546 ?
O1 K1 N1 30.68(5) . . ?
O1 K1 N3 108.15(6) . 2_546 ?
O1 K1 O2S' 114.8(6) . 2_546 ?
O1 K1 O2S 107.46(11) . 2_546 ?
O1 K1 C3S 112.79(13) . 1_455 ?
O1 K1 O3S' 119.3(9) . 1_455 ?
O1 K1 O1S 100.84(6) . 1_455 ?
O3 K1 C3S 114.13(14) 2_546 1_455 ?
N1 K1 O3 128.92(5) . 2_546 ?
N1 K1 N3 132.20(6) . 2_546 ?
N1 K1 C3S 83.31(12) . 1_455 ?
N3 K1 O3 26.51(5) 2_546 2_546 ?
N3 K1 C3S 136.00(14) 2_546 1_455 ?
O2S' K1 O3 51.8(8) 2_546 2_546 ?
O2S' K1 N1 98.0(6) 2_546 . ?
O2S' K1 N3 78.2(8) 2_546 2_546 ?
O2S' K1 C3S 70.7(9) 2_546 1_455 ?
O2S K1 O3 53.10(16) 2_546 2_546 ?
O2S K1 N1 91.97(13) 2_546 . ?
O2S K1 N3 78.89(17) 2_546 2_546 ?
O3S K1 O1 125.06(18) 1_455 . ?
O3S K1 O3 112.58(15) 1_455 2_546 ?
O3S K1 N1 98.89(18) 1_455 . ?
O3S K1 N3 126.76(18) 1_455 2_546 ?
O3S K1 O2S' 81.3(9) 1_455 2_546 ?
O3S K1 C3S 20.27(18) 1_455 1_455 ?
O3S K1 O1S 76.79(15) 1_455 1_455 ?
O3S' K1 O3 118.2(7) 1_455 2_546 ?
O3S' K1 N1 93.7(10) 1_455 . ?
O3S' K1 N3 132.4(9) 1_455 2_546 ?
O3S' K1 O2S 89.4(5) 1_455 2_546 ?
O3S' K1 O1S 76.3(6) 1_455 1_455 ?
O1S K1 O3 112.81(5) 1_455 2_546 ?
O1S K1 N1 112.92(6) 1_455 . ?
O1S K1 N3 92.80(6) 1_455 2_546 ?
O1S K1 O2S' 144.3(6) 1_455 2_546 ?
O1S K1 O2S 151.70(11) 1_455 2_546 ?
O1S K1 C3S 94.75(8) 1_455 1_455 ?
N1 O1 K1 84.62(11) . . ?
N1 O1 B1 110.95(17) . . ?
B1 O1 K1 163.11(14) . . ?
N2 O2 B1 109.90(17) . . ?
N3 O3 K1 60.54(10) . 2_556 ?
N3 O3 B1 111.11(17) . . ?
B1 O3 K1 170.94(14) . 2_556 ?
O1 N1 K1 64.70(10) . . ?
O1 N1 C3 106.54(17) . . ?
O1 N1 C9 106.95(17) . . ?
C3 N1 K1 130.11(15) . . ?
C3 N1 C9 111.21(19) . . ?
C9 N1 K1 118.36(14) . . ?
O2 N2 C3 107.52(17) . . ?
O2 N2 C6 107.23(17) . . ?
C6 N2 C3 111.25(18) . . ?
O3 N3 K1 92.95(11) . 2_556 ?
O3 N3 C6 106.61(16) . . ?
O3 N3 C9 106.74(17) . . ?
C6 N3 K1 114.52(14) . 2_556 ?
C6 N3 C9 111.18(18) . . ?
C9 N3 K1 121.70(14) . 2_556 ?
O4 N4 C1 116.5(2) . . ?
O5 N4 O4 124.3(2) . . ?
O5 N4 C1 119.2(2) . . ?
C2 C1 N4 108.37(19) . . ?
C2 C1 C5 110.0(2) . . ?
C2 C1 C8 109.6(2) . . ?
C5 C1 N4 110.6(2) . . ?
C8 C1 N4 108.38(19) . . ?
C8 C1 C5 109.9(2) . . ?
C1 C2 H2A 110.0 . . ?
C1 C2 H2B 110.0 . . ?
C1 C2 C3 108.55(19) . . ?
H2A C2 H2B 108.4 . . ?
C3 C2 H2A 110.0 . . ?
C3 C2 H2B 110.0 . . ?
N1 C3 N2 111.69(19) . . ?
N1 C3 C2 107.47(19) . . ?
N1 C3 C4 110.1(2) . . ?
N2 C3 C2 108.0(2) . . ?
N2 C3 C4 109.5(2) . . ?
C4 C3 C2 109.9(2) . . ?
C3 C4 H4A 109.5 . . ?
C3 C4 H4B 109.5 . . ?
C3 C4 H4C 109.5 . . ?
H4A C4 H4B 109.5 . . ?
H4A C4 H4C 109.5 . . ?
H4B C4 H4C 109.5 . . ?
C1 C5 H5A 110.0 . . ?
C1 C5 H5B 110.0 . . ?
C1 C5 C6 108.5(2) . . ?
H5A C5 H5B 108.4 . . ?
C6 C5 H5A 110.0 . . ?
C6 C5 H5B 110.0 . . ?
N2 C6 C5 107.71(19) . . ?
N2 C6 C7 110.11(19) . . ?
N3 C6 N2 111.59(19) . . ?
N3 C6 C5 107.58(19) . . ?
N3 C6 C7 109.97(19) . . ?
C7 C6 C5 109.8(2) . . ?
C6 C7 H7A 109.5 . . ?
C6 C7 H7B 109.5 . . ?
C6 C7 H7C 109.5 . . ?
H7A C7 H7B 109.5 . . ?
H7A C7 H7C 109.5 . . ?
H7B C7 H7C 109.5 . . ?
C1 C8 H8A 110.0 . . ?
C1 C8 H8B 110.0 . . ?
C1 C8 C9 108.31(19) . . ?
H8A C8 H8B 108.4 . . ?
C9 C8 H8A 110.0 . . ?
C9 C8 H8B 110.0 . . ?
N1 C9 C8 107.37(19) . . ?
N1 C9 C10 110.3(2) . . ?
N3 C9 N1 111.97(19) . . ?
N3 C9 C8 108.04(19) . . ?
N3 C9 C10 110.18(19) . . ?
C10 C9 C8 108.9(2) . . ?
C9 C10 H10A 109.5 . . ?
C9 C10 H10B 109.5 . . ?
C9 C10 H10C 109.5 . . ?
H10A C10 H10B 109.5 . . ?
H10A C10 H10C 109.5 . . ?
H10B C10 H10C 109.5 . . ?
C12 C11 B1 120.1(2) . . ?
C16 C11 C12 116.8(2) . . ?
C16 C11 B1 123.0(2) . . ?
C11 C12 H12 118.9 . . ?
C13 C12 C11 122.1(2) . . ?
C13 C12 H12 118.9 . . ?
C12 C13 H13 120.2 . . ?
C12 C13 C14 119.6(2) . . ?
C14 C13 H13 120.2 . . ?
C13 C14 H14 120.3 . . ?
C15 C14 C13 119.5(2) . . ?
C15 C14 H14 120.3 . . ?
C14 C15 H15 119.8 . . ?
C14 C15 C16 120.3(3) . . ?
C16 C15 H15 119.8 . . ?
C11 C16 C15 121.6(2) . . ?
C11 C16 H16 119.2 . . ?
C15 C16 H16 119.2 . . ?
O1 B1 O2 109.5(2) . . ?
O1 B1 C11 107.7(2) . . ?
O2 B1 C11 111.6(2) . . ?
O3 B1 O1 109.0(2) . . ?
O3 B1 O2 109.0(2) . . ?
O3 B1 C11 110.0(2) . . ?
K1 O2S' H2S' 83.7 2_556 . ?
C2S' O2S' K1 145(2) . 2_556 ?
C2S' O2S' H2S' 114.0 . . ?
O2S' C2S' H2SA 109.5 . . ?
O2S' C2S' H2SB 109.5 . . ?
O2S' C2S' H2SC 109.5 . . ?
H2SA C2S' H2SB 109.5 . . ?
H2SA C2S' H2SC 109.5 . . ?
H2SB C2S' H2SC 109.5 . . ?
K1 O2S H2S' 87.8 2_556 . ?
C2S O2S K1 123.6(4) . 2_556 ?
C2S O2S H2S' 98.2 . . ?
O2S C2S H2SD 109.5 . . ?
O2S C2S H2SE 109.5 . . ?
O2S C2S H2SF 109.5 . . ?
H2SD C2S H2SE 109.5 . . ?
H2SD C2S H2SF 109.5 . . ?
H2SE C2S H2SF 109.5 . . ?
K1 O3S H3S 125.9 1_655 . ?
C3S O3S K1 120.7(6) . 1_655 ?
C3S O3S H3S 112.7 . . ?
K1 C3S H3SA 71.4 1_655 . ?
K1 C3S H3SB 115.6 1_655 . ?
K1 C3S H3SC 131.6 1_655 . ?
O3S C3S K1 39.0(4) . 1_655 ?
O3S C3S H3SA 109.5 . . ?
O3S C3S H3SB 109.5 . . ?
O3S C3S H3SC 109.5 . . ?
H3SA C3S H3SB 109.5 . . ?
H3SA C3S H3SC 109.5 . . ?
H3SB C3S H3SC 109.5 . . ?
K1 O3S' H3S 114.7 1_655 . ?
C3S' O3S' K1 115(2) . 1_655 ?
C3S' O3S' H3S 106.7 . . ?
O3S' C3S' H3SD 109.5 . . ?
O3S' C3S' H3SE 109.5 . . ?
O3S' C3S' H3SF 109.5 . . ?
H3SD C3S' H3SE 109.5 . . ?
H3SD C3S' H3SF 109.5 . . ?
H3SE C3S' H3SF 109.5 . . ?
K1 O1S H1S 117(2) 1_655 . ?
C1S O1S K1 136.32(17) . 1_655 ?
C1S O1S H1S 105(2) . . ?
O1S C1S H1SA 109.5 . . ?
O1S C1S H1SB 109.5 . . ?
O1S C1S H1SC 109.5 . . ?
H1SA C1S H1SB 109.5 . . ?
H1SA C1S H1SC 109.5 . . ?
H1SB C1S H1SC 109.5 . . ?

loop_
_geom_bond_atom_site_label_1
_geom_bond_atom_site_label_2
_geom_bond_distance
_geom_bond_site_symmetry_2
_geom_bond_publ_flag
K1 O1 2.5859(17) . ?
K1 O3 3.2699(17) 2_546 ?
K1 N1 2.848(2) . ?
K1 N3 2.851(2) 2_546 ?
K1 O2S' 2.80(3) 2_546 ?
K1 O2S 2.729(5) 2_546 ?
K1 O3S 2.583(8) 1_455 ?
K1 C3S 3.527(4) 1_455 ?
K1 O3S' 2.70(4) 1_455 ?
K1 O1S 2.707(2) 1_455 ?
O1 N1 1.460(2) . ?
O1 B1 1.485(3) . ?
O2 N2 1.456(2) . ?
O2 B1 1.491(3) . ?
O3 K1 3.2699(17) 2_556 ?
O3 N3 1.461(2) . ?
O3 B1 1.483(3) . ?
O4 N4 1.223(3) . ?
O5 N4 1.214(3) . ?
N1 C3 1.483(3) . ?
N1 C9 1.487(3) . ?
N2 C3 1.491(3) . ?
N2 C6 1.487(3) . ?
N3 K1 2.851(2) 2_556 ?
N3 C6 1.486(3) . ?
N3 C9 1.486(3) . ?
N4 C1 1.529(3) . ?
C1 C2 1.517(3) . ?
C1 C5 1.518(3) . ?
C1 C8 1.517(3) . ?
C2 H2A 0.9700 . ?
C2 H2B 0.9700 . ?
C2 C3 1.530(3) . ?
C3 C4 1.521(3) . ?
C4 H4A 0.9600 . ?
C4 H4B 0.9600 . ?
C4 H4C 0.9600 . ?
C5 H5A 0.9700 . ?
C5 H5B 0.9700 . ?
C5 C6 1.537(3) . ?
C6 C7 1.514(3) . ?
C7 H7A 0.9600 . ?
C7 H7B 0.9600 . ?
C7 H7C 0.9600 . ?
C8 H8A 0.9700 . ?
C8 H8B 0.9700 . ?
C8 C9 1.533(3) . ?
C9 C10 1.521(3) . ?
C10 H10A 0.9600 . ?
C10 H10B 0.9600 . ?
C10 H10C 0.9600 . ?
C11 C12 1.399(4) . ?
C11 C16 1.392(4) . ?
C11 B1 1.603(4) . ?
C12 H12 0.9300 . ?
C12 C13 1.386(4) . ?
C13 H13 0.9300 . ?
C13 C14 1.391(4) . ?
C14 H14 0.9300 . ?
C14 C15 1.377(4) . ?
C15 H15 0.9300 . ?
C15 C16 1.395(4) . ?
C16 H16 0.9300 . ?
O2S' K1 2.80(3) 2_556 ?
O2S' C2S' 1.479(18) . ?
O2S' H2S' 0.9100 . ?
C2S' H2SA 0.9600 . ?
C2S' H2SB 0.9600 . ?
C2S' H2SC 0.9600 . ?
O2S K1 2.729(5) 2_556 ?
O2S H2S' 0.9225 . ?
O2S C2S 1.485(7) . ?
C2S H2SD 0.9600 . ?
C2S H2SE 0.9600 . ?
C2S H2SF 0.9600 . ?
O3S K1 2.583(8) 1_655 ?
O3S H3S 0.9522 . ?
O3S C3S 1.421(6) . ?
C3S K1 3.527(4) 1_655 ?
C3S H3SA 0.9600 . ?
C3S H3SB 0.9600 . ?
C3S H3SC 0.9600 . ?
O3S' K1 2.70(4) 1_655 ?
O3S' H3S 0.9863 . ?
O3S' C3S' 1.454(17) . ?
C3S' H3SD 0.9600 . ?
C3S' H3SE 0.9600 . ?
C3S' H3SF 0.9600 . ?
O1S K1 2.707(2) 1_655 ?
O1S H1S 0.78(3) . ?
O1S C1S 1.422(3) . ?
C1S H1SA 0.9600 . ?
C1S H1SB 0.9600 . ?
C1S H1SC 0.9600 . ?

loop_
_geom_torsion_atom_site_label_1
_geom_torsion_atom_site_label_2
_geom_torsion_atom_site_label_3
_geom_torsion_atom_site_label_4
_geom_torsion
_geom_torsion_site_symmetry_1
_geom_torsion_site_symmetry_2
_geom_torsion_site_symmetry_3
_geom_torsion_site_symmetry_4
_geom_torsion_publ_flag
K1 O1 N1 C3 -127.08(15) . . . . ?
K1 O1 N1 C9 113.90(15) . . . . ?
K1 O1 B1 O2 144.0(4) . . . . ?
K1 O1 B1 O3 -96.9(5) . . . . ?
K1 O1 B1 C11 22.4(6) . . . . ?
K1 O3 N3 C6 116.68(17) 2_556 . . . ?
K1 O3 N3 C9 -124.40(17) 2_556 . . . ?
K1 N1 C3 N2 -132.21(16) . . . . ?
K1 N1 C3 C2 109.50(19) . . . . ?
K1 N1 C3 C4 -10.3(3) . . . . ?
K1 N1 C9 N3 131.29(15) . . . . ?
K1 N1 C9 C8 -110.28(17) . . . . ?
K1 N1 C9 C10 8.2(2) . . . . ?
K1 N3 C6 N2 162.50(13) 2_556 . . . ?
K1 N3 C6 C5 -79.55(19) 2_556 . . . ?
K1 N3 C6 C7 40.0(2) 2_556 . . . ?
K1 N3 C9 N1 -165.70(13) 2_556 . . . ?
K1 N3 C9 C8 76.3(2) 2_556 . . . ?
K1 N3 C9 C10 -42.6(2) 2_556 . . . ?
O1 N1 C3 N2 -61.7(2) . . . . ?
O1 N1 C3 C2 -179.94(17) . . . . ?
O1 N1 C3 C4 60.3(2) . . . . ?
O1 N1 C9 N3 61.4(2) . . . . ?
O1 N1 C9 C8 179.80(17) . . . . ?
O1 N1 C9 C10 -61.7(2) . . . . ?
O2 N2 C3 N1 62.3(2) . . . . ?
O2 N2 C3 C2 -179.77(17) . . . . ?
O2 N2 C3 C4 -60.0(2) . . . . ?
O2 N2 C6 N3 -62.4(2) . . . . ?
O2 N2 C6 C5 179.70(17) . . . . ?
O2 N2 C6 C7 60.0(2) . . . . ?
O3 N3 C6 N2 61.3(2) . . . . ?
O3 N3 C6 C5 179.20(17) . . . . ?
O3 N3 C6 C7 -61.2(2) . . . . ?
O3 N3 C9 N1 -61.3(2) . . . . ?
O3 N3 C9 C8 -179.31(17) . . . . ?
O3 N3 C9 C10 61.8(2) . . . . ?
O4 N4 C1 C2 57.2(3) . . . . ?
O4 N4 C1 C5 177.9(2) . . . . ?
O4 N4 C1 C8 -61.6(3) . . . . ?
O5 N4 C1 C2 -123.9(3) . . . . ?
O5 N4 C1 C5 -3.2(3) . . . . ?
O5 N4 C1 C8 117.3(3) . . . . ?
N1 O1 B1 O2 -59.7(2) . . . . ?
N1 O1 B1 O3 59.4(2) . . . . ?
N1 O1 B1 C11 178.74(18) . . . . ?
N2 O2 B1 O1 59.1(2) . . . . ?
N2 O2 B1 O3 -60.0(2) . . . . ?
N2 O2 B1 C11 178.29(18) . . . . ?
N3 O3 B1 O1 -59.5(2) . . . . ?
N3 O3 B1 O2 60.0(2) . . . . ?
N3 O3 B1 C11 -177.43(17) . . . . ?
N4 C1 C2 C3 -178.8(2) . . . . ?
N4 C1 C5 C6 -179.92(19) . . . . ?
N4 C1 C8 C9 178.82(19) . . . . ?
C1 C2 C3 N1 60.6(3) . . . . ?
C1 C2 C3 N2 -60.0(3) . . . . ?
C1 C2 C3 C4 -179.5(2) . . . . ?
C1 C5 C6 N2 60.1(2) . . . . ?
C1 C5 C6 N3 -60.3(2) . . . . ?
C1 C5 C6 C7 -180.0(2) . . . . ?
C1 C8 C9 N1 -60.7(2) . . . . ?
C1 C8 C9 N3 60.2(2) . . . . ?
C1 C8 C9 C10 179.9(2) . . . . ?
C2 C1 C5 C6 -60.3(3) . . . . ?
C2 C1 C8 C9 60.8(2) . . . . ?
C3 N1 C9 N3 -54.6(2) . . . . ?
C3 N1 C9 C8 63.9(2) . . . . ?
C3 N1 C9 C10 -177.64(19) . . . . ?
C3 N2 C6 N3 54.9(2) . . . . ?
C3 N2 C6 C5 -63.0(2) . . . . ?
C3 N2 C6 C7 177.30(19) . . . . ?
C5 C1 C2 C3 60.2(3) . . . . ?
C5 C1 C8 C9 -60.2(3) . . . . ?
C6 N2 C3 N1 -54.9(2) . . . . ?
C6 N2 C3 C2 63.1(2) . . . . ?
C6 N2 C3 C4 -177.17(19) . . . . ?
C6 N3 C9 N1 54.6(2) . . . . ?
C6 N3 C9 C8 -63.4(2) . . . . ?
C6 N3 C9 C10 177.74(19) . . . . ?
C8 C1 C2 C3 -60.7(3) . . . . ?
C8 C1 C5 C6 60.5(3) . . . . ?
C9 N1 C3 N2 54.5(2) . . . . ?
C9 N1 C3 C2 -63.8(2) . . . . ?
C9 N1 C3 C4 176.48(19) . . . . ?
C9 N3 C6 N2 -54.7(2) . . . . ?
C9 N3 C6 C5 63.2(2) . . . . ?
C9 N3 C6 C7 -177.23(18) . . . . ?
C11 C12 C13 C14 0.7(4) . . . . ?
C12 C11 C16 C15 -0.5(4) . . . . ?
C12 C11 B1 O1 -68.3(3) . . . . ?
C12 C11 B1 O2 171.4(2) . . . . ?
C12 C11 B1 O3 50.3(3) . . . . ?
C12 C13 C14 C15 0.2(4) . . . . ?
C13 C14 C15 C16 -1.2(4) . . . . ?
C14 C15 C16 C11 1.4(4) . . . . ?
C16 C11 C12 C13 -0.5(4) . . . . ?
C16 C11 B1 O1 109.5(3) . . . . ?
C16 C11 B1 O2 -10.7(3) . . . . ?
C16 C11 B1 O3 -131.8(2) . . . . ?
B1 O1 N1 K1 -173.26(17) . . . . ?
B1 O1 N1 C3 59.7(2) . . . . ?
B1 O1 N1 C9 -59.4(2) . . . . ?
B1 O2 N2 C3 -59.3(2) . . . . ?
B1 O2 N2 C6 60.4(2) . . . . ?
B1 O3 N3 K1 -176.11(15) . . . 2_556 ?
B1 O3 N3 C6 -59.4(2) . . . . ?
B1 O3 N3 C9 59.5(2) . . . . ?
B1 C11 C12 C13 177.5(2) . . . . ?
B1 C11 C16 C15 -178.4(2) . . . . ?

loop_
_smtbx_masks_void_nr
_smtbx_masks_void_average_x
_smtbx_masks_void_average_y
_smtbx_masks_void_average_z
_smtbx_masks_void_volume
_smtbx_masks_void_count_electrons
_smtbx_masks_void_content
1 0.000 0.500 0.000 145.1 48.4 ?
2 0.500 0.000 0.500 145.1 48.4 ?
